data_1551885
loop_
_publ_author_name
'Debdas Ray'
'Justin T. Foy'
'Russell P. Hughes'
'Ivan Aprahamian'

_publ_section_title
;
 A switching cascade of hydrazone-based rotary switches through
 coordination-coupled proton relays
;
_journal_name_full 'Nature Chemistry'
_journal_page_first 757
_journal_page_last 762
_journal_paper_doi 10.1038/nchem.1408
_journal_volume 4
_journal_year 2012
_chemical_formula_moiety 'C23 H24  N6 O2 Zn, 2(Cl O4)'
_chemical_formula_sum 'C23 H24 Cl2 N6 O10 Zn'
_chemical_formula_weight 680.75
_space_group_IT_number 2
_space_group_name_Hall '-P 1'
_space_group_name_H-M_alt 'P -1'
_symmetry_cell_setting triclinic
_symmetry_Int_Tables_number 2
_symmetry_space_group_name_Hall '-P 1'
_symmetry_space_group_name_H-M 'P -1'
_atom_sites_solution_hydrogens geom
_atom_sites_solution_primary direct
_atom_sites_solution_secondary difmap
_cell_angle_alpha 65.6830(10)
_cell_angle_beta 84.9030(10)
_cell_angle_gamma 86.6330(10)
_cell_formula_units_Z 2
_cell_length_a 7.7908(8)
_cell_length_b 12.9951(13)
_cell_length_c 15.0442(15)
_cell_measurement_reflns_used 9914
_cell_measurement_temperature 173(2)
_cell_measurement_theta_max 25.28
_cell_measurement_theta_min 2.63
_cell_volume 1382.1(2)
_computing_cell_refinement 'APEX2 (BRUKER, V2010.11-3, 2010)'
_computing_data_collection 'COSMO (BRUKER, V1.61, 2009)'
_computing_data_reduction 'SAINT (BRUKER, V7.68A, 2010)'
_computing_molecular_graphics 'SHELXTL (Sheldrick, Acta Cryst. A64 2008, 112-122)'
_computing_publication_material 'SHELXTL (Sheldrick, Acta Cryst. A64 2008, 112-122)'
_computing_structure_refinement 'SHELXL (Sheldrick, Acta Cryst. A64 2008, 112-122)'
_computing_structure_solution 'SHELXS (Sheldrick, Acta Cryst. A64 2008, 112-122)'
_diffrn_ambient_temperature 173(2)
_diffrn_detector_area_resol_mean 836.6
_diffrn_measured_fraction_theta_full 0.991
_diffrn_measured_fraction_theta_max 0.991
_diffrn_measurement_device_type 'Bruker APEX-II CCD'
_diffrn_measurement_method '\w,and/f 0.5 deg'
_diffrn_radiation_monochromator graphite
_diffrn_radiation_probe x-ray
_diffrn_radiation_type MoK\a
_diffrn_radiation_wavelength 0.71073
_diffrn_reflns_av_R_equivalents 0.0420
_diffrn_reflns_av_sigmaI/netI 0.0339
_diffrn_reflns_limit_h_max 9
_diffrn_reflns_limit_h_min -9
_diffrn_reflns_limit_k_max 15
_diffrn_reflns_limit_k_min -15
_diffrn_reflns_limit_l_max 18
_diffrn_reflns_limit_l_min -18
_diffrn_reflns_number 22266
_diffrn_reflns_theta_full 25.38
_diffrn_reflns_theta_max 25.38
_diffrn_reflns_theta_min 1.72
_diffrn_source 'fine-focus sealed tube'
_exptl_absorpt_coefficient_mu 1.149
_exptl_absorpt_correction_T_max 0.9364
_exptl_absorpt_correction_T_min 0.7591
_exptl_absorpt_correction_type multi-scan
_exptl_absorpt_process_details SADABS
_exptl_crystal_colour yellow
_exptl_crystal_density_diffrn 1.636
_exptl_crystal_density_method 'not measured'
_exptl_crystal_description needle
_exptl_crystal_F_000 696
_exptl_crystal_size_max 0.25
_exptl_crystal_size_mid 0.15
_exptl_crystal_size_min 0.06
_refine_diff_density_max 0.742
_refine_diff_density_min -0.369
_refine_diff_density_rms 0.063
_refine_ls_extinction_method none
_refine_ls_goodness_of_fit_ref 1.056
_refine_ls_hydrogen_treatment constr
_refine_ls_matrix_type full
_refine_ls_number_parameters 383
_refine_ls_number_reflns 5038
_refine_ls_number_restraints 0
_refine_ls_restrained_S_all 1.056
_refine_ls_R_factor_all 0.0432
_refine_ls_R_factor_gt 0.0326
_refine_ls_shift/su_max 0.001
_refine_ls_shift/su_mean 0.000
_refine_ls_structure_factor_coef Fsqd
_refine_ls_weighting_details 'calc w=1/[\s^2^(Fo^2^)+(0.0404P)^2^+0.8832P] where P=(Fo^2^+2Fc^2^)/3'
_refine_ls_weighting_scheme calc
_refine_ls_wR_factor_gt 0.0803
_refine_ls_wR_factor_ref 0.0866
_reflns_number_gt 4210
_reflns_number_total 5038
_reflns_threshold_expression >2sigma(I)
_cod_data_source_file nchem.1408-s5.cif
_cod_data_source_block ia312_0m
_cod_depositor_comments
;
The following automatic conversions were performed:

data item '_exptl_absorpt_correction_type' value 'Multi-scan' was
changed to 'multi-scan' in accordance with the built-in table derived
from the CIF Core dictionary named 'cif_core.dic' version 2.4.5 last
updated on 2014-11-21.

Automatic conversion script
Id: cif_fix_values 6909 2019-04-08 15:41:33Z antanas 
;
_cod_database_code 1551885

loop_
_symmetry_equiv_pos_as_xyz
'x, y, z'
'-x, -y, -z'

loop_
_atom_site_label
_atom_site_type_symbol
_atom_site_fract_x
_atom_site_fract_y
_atom_site_fract_z
_atom_site_U_iso_or_equiv
_atom_site_adp_type
_atom_site_occupancy
_atom_site_symmetry_multiplicity
_atom_site_calc_flag
_atom_site_refinement_flags
_atom_site_disorder_assembly
_atom_site_disorder_group
Zn1 Zn 0.11452(4) 0.24911(2) 0.33198(2) 0.02446(10) Uani 1 1 d . . .
O1 O -0.0086(2) 0.27860(14) 0.20647(13) 0.0272(4) Uani 1 1 d . . .
O2 O -0.0631(2) 0.24825(13) 0.07621(12) 0.0220(4) Uani 1 1 d . . .
N1 N 0.1154(2) 0.08435(16) 0.35502(14) 0.0205(4) Uani 1 1 d . . .
N2 N 0.0707(2) 0.03372(16) 0.30155(14) 0.0206(4) Uani 1 1 d . . .
N3 N 0.2127(3) 0.17699(17) 0.46986(15) 0.0241(5) Uani 1 1 d . . .
N4 N -0.1858(3) 0.02659(17) 0.13118(14) 0.0234(5) Uani 1 1 d . . .
H4A H -0.2569 0.0806 0.1338 0.028 Uiso 1 1 calc R . .
C1 C 0.1905(3) 0.0104(2) 0.44099(17) 0.0206(5) Uani 1 1 d . . .
C2 C 0.2214(3) -0.1035(2) 0.47032(18) 0.0245(5) Uani 1 1 d . . .
H2 H 0.1865 -0.1401 0.4320 0.029 Uiso 1 1 calc R . .
C3 C 0.3040(3) -0.1666(2) 0.55655(19) 0.0262(6) Uani 1 1 d . . .
H3 H 0.3242 -0.2454 0.5753 0.031 Uiso 1 1 calc R . .
C4 C 0.3559(3) -0.1176(2) 0.61381(18) 0.0263(6) Uani 1 1 d . . .
H4 H 0.4118 -0.1618 0.6716 0.032 Uiso 1 1 calc R . .
C5 C 0.3261(3) -0.0004(2) 0.58687(18) 0.0236(5) Uani 1 1 d . . .
C6 C 0.3783(3) 0.0581(2) 0.64052(19) 0.0283(6) Uani 1 1 d . . .
H6 H 0.4362 0.0184 0.6985 0.034 Uiso 1 1 calc R . .
C7 C 0.3459(4) 0.1708(2) 0.6094(2) 0.0325(6) Uani 1 1 d . . .
H7 H 0.3795 0.2102 0.6458 0.039 Uiso 1 1 calc R . .
C8 C 0.2628(4) 0.2283(2) 0.5234(2) 0.0312(6) Uani 1 1 d . . .
H8 H 0.2410 0.3072 0.5022 0.037 Uiso 1 1 calc R . .
C9 C 0.2438(3) 0.0637(2) 0.50062(17) 0.0214(5) Uani 1 1 d . . .
C10 C 0.0040(3) 0.09017(19) 0.21615(17) 0.0201(5) Uani 1 1 d . . .
C11 C -0.0233(3) 0.2117(2) 0.16824(18) 0.0215(5) Uani 1 1 d . . .
C12 C -0.0305(3) 0.0161(2) 0.16805(17) 0.0209(5) Uani 1 1 d . . .
C13 C 0.0851(3) -0.0671(2) 0.16020(18) 0.0238(5) Uani 1 1 d . . .
C14 C 0.0299(4) -0.1370(2) 0.1193(2) 0.0322(6) Uani 1 1 d . . .
H14 H 0.1061 -0.1946 0.1145 0.039 Uiso 1 1 calc R . .
C15 C -0.1331(4) -0.1249(2) 0.0855(2) 0.0340(6) Uani 1 1 d . . .
H15 H -0.1701 -0.1744 0.0594 0.041 Uiso 1 1 calc R . .
C16 C -0.2390(3) -0.0398(2) 0.09077(19) 0.0297(6) Uani 1 1 d . . .
H16 H -0.3499 -0.0276 0.0660 0.036 Uiso 1 1 calc R . .
C17 C 0.2668(3) -0.0789(2) 0.1901(2) 0.0309(6) Uani 1 1 d . . .
H17A H 0.2680 -0.1235 0.2608 0.046 Uiso 1 1 calc R . .
H17B H 0.3118 -0.0038 0.1735 0.046 Uiso 1 1 calc R . .
H17C H 0.3391 -0.1170 0.1555 0.046 Uiso 1 1 calc R . .
C18 C -0.0597(3) 0.3707(2) 0.02047(18) 0.0262(6) Uani 1 1 d . . .
H18A H 0.0476 0.4005 0.0306 0.031 Uiso 1 1 calc R . .
H18B H -0.1590 0.4071 0.0430 0.031 Uiso 1 1 calc R . .
C19 C -0.0681(4) 0.3966(2) -0.08527(19) 0.0358(7) Uani 1 1 d . . .
H19A H 0.0332 0.3631 -0.1078 0.054 Uiso 1 1 calc R . .
H19B H -0.0701 0.4786 -0.1230 0.054 Uiso 1 1 calc R . .
H19C H -0.1729 0.3650 -0.0945 0.054 Uiso 1 1 calc R . .
N5 N -0.0242(3) 0.37721(19) 0.35230(17) 0.0327(5) Uani 1 1 d . . .
C20 C -0.0807(4) 0.4517(3) 0.3658(2) 0.0373(7) Uani 1 1 d . . .
C21 C -0.1522(5) 0.5498(3) 0.3812(3) 0.0569(9) Uani 1 1 d . . .
H21A H -0.0648 0.5799 0.4064 0.085 Uiso 1 1 calc R . .
H21B H -0.2526 0.5274 0.4286 0.085 Uiso 1 1 calc R . .
H21C H -0.1875 0.6079 0.3191 0.085 Uiso 1 1 calc R . .
N6 N 0.3258(3) 0.34174(19) 0.25793(17) 0.0323(5) Uani 1 1 d . . .
C22 C 0.4407(4) 0.3985(2) 0.2261(2) 0.0306(6) Uani 1 1 d . . .
C23 C 0.5879(4) 0.4708(3) 0.1857(2) 0.0451(8) Uani 1 1 d . . .
H23A H 0.5789 0.5313 0.2089 0.068 Uiso 1 1 calc R . .
H23B H 0.5902 0.5039 0.1141 0.068 Uiso 1 1 calc R . .
H23C H 0.6941 0.4262 0.2067 0.068 Uiso 1 1 calc R . .
Cl1 Cl 0.33804(11) 0.61197(6) 0.34143(6) 0.0439(2) Uani 1 1 d . . .
O3 O 0.2216(3) 0.6220(3) 0.2711(2) 0.0756(8) Uani 1 1 d . . .
O4 O 0.3764(4) 0.49548(19) 0.39676(19) 0.0784(9) Uani 1 1 d . . .
O5 O 0.2670(4) 0.6631(2) 0.4040(2) 0.0718(8) Uani 1 1 d . . .
O6 O 0.4925(3) 0.6680(2) 0.2900(2) 0.0640(7) Uani 1 1 d . . .
Cl2 Cl -0.51906(8) 0.24049(5) 0.05694(5) 0.02753(15) Uani 1 1 d . . .
O7 O -0.4574(3) 0.17099(17) 0.15186(14) 0.0393(5) Uani 1 1 d . . .
O8 O -0.7005(2) 0.2318(2) 0.06104(18) 0.0523(6) Uani 1 1 d . . .
O9 O -0.4378(3) 0.2010(2) -0.01258(15) 0.0502(6) Uani 1 1 d . . .
O10 O -0.4759(3) 0.35430(18) 0.03148(18) 0.0545(6) Uani 1 1 d . . .

loop_
_atom_site_aniso_label
_atom_site_aniso_U_11
_atom_site_aniso_U_22
_atom_site_aniso_U_33
_atom_site_aniso_U_23
_atom_site_aniso_U_13
_atom_site_aniso_U_12
Zn1 0.03118(18) 0.01962(16) 0.02551(17) -0.01157(13) -0.00868(12) 0.00488(12)
O1 0.0372(10) 0.0206(9) 0.0283(10) -0.0136(8) -0.0118(8) 0.0071(7)
O2 0.0280(9) 0.0163(8) 0.0218(9) -0.0066(7) -0.0083(7) 0.0003(7)
N1 0.0234(10) 0.0203(10) 0.0183(10) -0.0079(9) -0.0057(8) 0.0025(8)
N2 0.0194(10) 0.0227(11) 0.0219(11) -0.0112(9) -0.0029(8) 0.0011(8)
N3 0.0269(11) 0.0256(11) 0.0235(11) -0.0134(9) -0.0048(9) 0.0017(9)
N4 0.0243(11) 0.0241(11) 0.0239(11) -0.0111(9) -0.0073(9) 0.0038(9)
C1 0.0190(12) 0.0230(12) 0.0204(12) -0.0095(10) -0.0015(10) 0.0004(9)
C2 0.0260(13) 0.0231(13) 0.0249(13) -0.0102(11) -0.0026(10) -0.0013(10)
C3 0.0264(13) 0.0200(13) 0.0281(14) -0.0054(11) -0.0029(11) -0.0002(10)
C4 0.0242(13) 0.0271(13) 0.0216(13) -0.0036(11) -0.0041(10) 0.0011(10)
C5 0.0194(12) 0.0288(13) 0.0218(13) -0.0096(11) -0.0018(10) -0.0006(10)
C6 0.0239(13) 0.0390(16) 0.0210(13) -0.0106(12) -0.0038(10) -0.0031(11)
C7 0.0372(15) 0.0386(16) 0.0295(15) -0.0205(13) -0.0069(12) -0.0040(12)
C8 0.0385(15) 0.0280(14) 0.0329(15) -0.0178(12) -0.0061(12) 0.0002(12)
C9 0.0193(12) 0.0242(13) 0.0218(13) -0.0107(10) -0.0004(10) -0.0008(10)
C10 0.0211(12) 0.0191(12) 0.0225(13) -0.0107(10) -0.0050(10) 0.0029(9)
C11 0.0188(12) 0.0244(13) 0.0236(13) -0.0120(11) -0.0042(10) 0.0023(10)
C12 0.0253(13) 0.0195(12) 0.0172(12) -0.0062(10) -0.0046(10) 0.0004(10)
C13 0.0257(13) 0.0206(12) 0.0253(13) -0.0094(11) -0.0043(10) 0.0010(10)
C14 0.0412(16) 0.0231(13) 0.0374(16) -0.0174(12) -0.0081(13) 0.0056(12)
C15 0.0434(16) 0.0296(15) 0.0370(16) -0.0195(13) -0.0141(13) -0.0011(12)
C16 0.0310(14) 0.0300(14) 0.0318(15) -0.0144(12) -0.0122(12) -0.0007(11)
C17 0.0285(14) 0.0306(14) 0.0390(16) -0.0198(13) -0.0072(12) 0.0070(11)
C18 0.0361(14) 0.0150(12) 0.0268(14) -0.0069(10) -0.0097(11) 0.0026(10)
C19 0.0558(19) 0.0230(14) 0.0274(15) -0.0078(12) -0.0099(13) 0.0005(13)
N5 0.0400(13) 0.0279(12) 0.0388(14) -0.0218(11) -0.0130(11) 0.0116(10)
C20 0.0356(16) 0.0407(17) 0.0386(17) -0.0182(14) -0.0101(13) 0.0032(13)
C21 0.057(2) 0.050(2) 0.077(3) -0.040(2) -0.0083(19) 0.0164(17)
N6 0.0391(14) 0.0280(12) 0.0311(13) -0.0126(10) -0.0091(11) 0.0043(11)
C22 0.0345(16) 0.0286(14) 0.0298(15) -0.0127(12) -0.0084(12) 0.0048(12)
C23 0.0428(18) 0.0461(19) 0.0475(19) -0.0194(16) -0.0015(15) -0.0105(14)
Cl1 0.0585(5) 0.0321(4) 0.0453(4) -0.0171(3) -0.0208(4) 0.0019(3)
O3 0.0671(17) 0.099(2) 0.0613(17) -0.0268(16) -0.0306(14) -0.0147(15)
O4 0.146(3) 0.0295(13) 0.0584(17) -0.0146(12) -0.0231(17) 0.0073(15)
O5 0.109(2) 0.0498(15) 0.0620(17) -0.0300(13) -0.0026(15) 0.0100(14)
O6 0.0500(14) 0.0557(15) 0.095(2) -0.0384(15) -0.0105(14) -0.0023(12)
Cl2 0.0247(3) 0.0288(3) 0.0294(3) -0.0117(3) -0.0075(3) 0.0038(2)
O7 0.0417(11) 0.0440(12) 0.0281(10) -0.0114(9) -0.0100(9) 0.0160(9)
O8 0.0237(10) 0.0705(16) 0.0707(16) -0.0359(13) -0.0105(10) 0.0027(10)
O9 0.0541(14) 0.0652(15) 0.0369(12) -0.0284(11) -0.0075(10) 0.0194(11)
O10 0.0701(16) 0.0303(12) 0.0596(15) -0.0125(11) -0.0120(12) -0.0065(11)

loop_
_atom_type_symbol
_atom_type_description
_atom_type_scat_dispersion_real
_atom_type_scat_dispersion_imag
_atom_type_scat_source
C C 0.0033 0.0016 'International Tables Vol C Tables 4.2.6.8 and 6.1.1.4'
H H 0.0000 0.0000 'International Tables Vol C Tables 4.2.6.8 and 6.1.1.4'
N N 0.0061 0.0033 'International Tables Vol C Tables 4.2.6.8 and 6.1.1.4'
O O 0.0106 0.0060 'International Tables Vol C Tables 4.2.6.8 and 6.1.1.4'
Cl Cl 0.1484 0.1585 'International Tables Vol C Tables 4.2.6.8 and 6.1.1.4'
Zn Zn 0.2839 1.4301 'International Tables Vol C Tables 4.2.6.8 and 6.1.1.4'

loop_
_geom_angle_atom_site_label_1
_geom_angle_atom_site_label_2
_geom_angle_atom_site_label_3
_geom_angle
_geom_angle_site_symmetry_1
_geom_angle_site_symmetry_3
N1 Zn1 N5 145.13(9) . .
N1 Zn1 N6 118.12(8) . .
N5 Zn1 N6 96.74(9) . .
N1 Zn1 O1 85.52(7) . .
N5 Zn1 O1 91.50(8) . .
N6 Zn1 O1 94.55(8) . .
N1 Zn1 N3 80.52(8) . .
N5 Zn1 N3 96.63(8) . .
N6 Zn1 N3 97.12(8) . .
O1 Zn1 N3 164.88(7) . .
C11 O1 Zn1 127.37(16) . .
C11 O2 C18 115.35(18) . .
N2 N1 C1 113.29(19) . .
N2 N1 Zn1 132.10(15) . .
C1 N1 Zn1 114.39(15) . .
N1 N2 C10 122.0(2) . .
C8 N3 C9 118.5(2) . .
C8 N3 Zn1 128.67(18) . .
C9 N3 Zn1 112.40(15) . .
C16 N4 C12 124.5(2) . .
C16 N4 H4A 117.8 . .
C12 N4 H4A 117.8 . .
C2 C1 N1 126.8(2) . .
C2 C1 C9 118.5(2) . .
N1 C1 C9 114.7(2) . .
C1 C2 C3 120.8(2) . .
C1 C2 H2 119.6 . .
C3 C2 H2 119.6 . .
C4 C3 C2 121.6(2) . .
C4 C3 H3 119.2 . .
C2 C3 H3 119.2 . .
C3 C4 C5 119.7(2) . .
C3 C4 H4 120.1 . .
C5 C4 H4 120.1 . .
C9 C5 C6 117.1(2) . .
C9 C5 C4 119.1(2) . .
C6 C5 C4 123.7(2) . .
C7 C6 C5 120.1(2) . .
C7 C6 H6 119.9 . .
C5 C6 H6 119.9 . .
C6 C7 C8 119.3(2) . .
C6 C7 H7 120.3 . .
C8 C7 H7 120.3 . .
N3 C8 C7 122.7(2) . .
N3 C8 H8 118.7 . .
C7 C8 H8 118.7 . .
N3 C9 C5 122.2(2) . .
N3 C9 C1 117.5(2) . .
C5 C9 C1 120.3(2) . .
N2 C10 C11 126.4(2) . .
N2 C10 C12 112.2(2) . .
C11 C10 C12 121.3(2) . .
O1 C11 O2 120.9(2) . .
O1 C11 C10 125.0(2) . .
O2 C11 C10 114.1(2) . .
N4 C12 C13 117.6(2) . .
N4 C12 C10 117.9(2) . .
C13 C12 C10 124.4(2) . .
C14 C13 C12 118.1(2) . .
C14 C13 C17 119.8(2) . .
C12 C13 C17 122.0(2) . .
C15 C14 C13 121.8(2) . .
C15 C14 H14 119.1 . .
C13 C14 H14 119.1 . .
C16 C15 C14 118.2(2) . .
C16 C15 H15 120.9 . .
C14 C15 H15 120.9 . .
N4 C16 C15 119.7(2) . .
N4 C16 H16 120.2 . .
C15 C16 H16 120.2 . .
C13 C17 H17A 109.5 . .
C13 C17 H17B 109.5 . .
H17A C17 H17B 109.5 . .
C13 C17 H17C 109.5 . .
H17A C17 H17C 109.5 . .
H17B C17 H17C 109.5 . .
O2 C18 C19 108.8(2) . .
O2 C18 H18A 109.9 . .
C19 C18 H18A 109.9 . .
O2 C18 H18B 109.9 . .
C19 C18 H18B 109.9 . .
H18A C18 H18B 108.3 . .
C18 C19 H19A 109.5 . .
C18 C19 H19B 109.5 . .
H19A C19 H19B 109.5 . .
C18 C19 H19C 109.5 . .
H19A C19 H19C 109.5 . .
H19B C19 H19C 109.5 . .
C20 N5 Zn1 171.0(2) . .
N5 C20 C21 178.8(4) . .
C20 C21 H21A 109.5 . .
C20 C21 H21B 109.5 . .
H21A C21 H21B 109.5 . .
C20 C21 H21C 109.5 . .
H21A C21 H21C 109.5 . .
H21B C21 H21C 109.5 . .
C22 N6 Zn1 171.0(2) . .
N6 C22 C23 179.8(4) . .
C22 C23 H23A 109.5 . .
C22 C23 H23B 109.5 . .
H23A C23 H23B 109.5 . .
C22 C23 H23C 109.5 . .
H23A C23 H23C 109.5 . .
H23B C23 H23C 109.5 . .
O3 Cl1 O5 110.67(18) . .
O3 Cl1 O4 109.06(18) . .
O5 Cl1 O4 110.34(17) . .
O3 Cl1 O6 107.76(17) . .
O5 Cl1 O6 109.48(16) . .
O4 Cl1 O6 109.49(18) . .
O8 Cl2 O10 109.87(14) . .
O8 Cl2 O9 109.98(14) . .
O10 Cl2 O9 110.47(15) . .
O8 Cl2 O7 109.46(13) . .
O10 Cl2 O7 108.70(13) . .
O9 Cl2 O7 108.33(12) . .

loop_
_geom_bond_atom_site_label_1
_geom_bond_atom_site_label_2
_geom_bond_distance
_geom_bond_site_symmetry_2
Zn1 N1 2.0228(19) .
Zn1 N5 2.045(2) .
Zn1 N6 2.050(3) .
Zn1 O1 2.0773(17) .
Zn1 N3 2.089(2) .
O1 C11 1.240(3) .
O2 C11 1.325(3) .
O2 C18 1.462(3) .
N1 N2 1.309(3) .
N1 C1 1.408(3) .
N2 C10 1.325(3) .
N3 C8 1.332(3) .
N3 C9 1.363(3) .
N4 C16 1.343(3) .
N4 C12 1.352(3) .
N4 H4A 0.8800 .
C1 C2 1.372(3) .
C1 C9 1.438(3) .
C2 C3 1.407(3) .
C2 H2 0.9500 .
C3 C4 1.363(4) .
C3 H3 0.9500 .
C4 C5 1.416(4) .
C4 H4 0.9500 .
C5 C9 1.408(3) .
C5 C6 1.412(4) .
C6 C7 1.356(4) .
C6 H6 0.9500 .
C7 C8 1.396(4) .
C7 H7 0.9500 .
C8 H8 0.9500 .
C10 C11 1.452(3) .
C10 C12 1.470(3) .
C12 C13 1.401(3) .
C13 C14 1.393(3) .
C13 C17 1.504(3) .
C14 C15 1.386(4) .
C14 H14 0.9500 .
C15 C16 1.365(4) .
C15 H15 0.9500 .
C16 H16 0.9500 .
C17 H17A 0.9800 .
C17 H17B 0.9800 .
C17 H17C 0.9800 .
C18 C19 1.491(4) .
C18 H18A 0.9900 .
C18 H18B 0.9900 .
C19 H19A 0.9800 .
C19 H19B 0.9800 .
C19 H19C 0.9800 .
N5 C20 1.126(3) .
C20 C21 1.457(4) .
C21 H21A 0.9800 .
C21 H21B 0.9800 .
C21 H21C 0.9800 .
N6 C22 1.133(3) .
C22 C23 1.449(4) .
C23 H23A 0.9800 .
C23 H23B 0.9800 .
C23 H23C 0.9800 .
Cl1 O3 1.414(2) .
Cl1 O5 1.418(3) .
Cl1 O4 1.424(2) .
Cl1 O6 1.432(3) .
Cl2 O8 1.419(2) .
Cl2 O10 1.420(2) .
Cl2 O9 1.430(2) .
Cl2 O7 1.4472(19) .

loop_
_geom_hbond_atom_site_label_D
_geom_hbond_atom_site_label_H
_geom_hbond_atom_site_label_A
_geom_hbond_distance_DH
_geom_hbond_distance_HA
_geom_hbond_distance_DA
_geom_hbond_angle_DHA
_geom_hbond_site_symmetry_A
N4 H4A O7 0.88 1.97 2.827(3) 165.7 .
N4 H4A O9 0.88 2.60 3.141(3) 120.9 .

loop_
_geom_torsion_atom_site_label_1
_geom_torsion_atom_site_label_2
_geom_torsion_atom_site_label_3
_geom_torsion_atom_site_label_4
_geom_torsion
_geom_torsion_site_symmetry_1
_geom_torsion_site_symmetry_2
_geom_torsion_site_symmetry_3
_geom_torsion_site_symmetry_4
N1 Zn1 O1 C11 -12.8(2) . . . .
N5 Zn1 O1 C11 -158.0(2) . . . .
N6 Zn1 O1 C11 105.1(2) . . . .
N3 Zn1 O1 C11 -35.4(4) . . . .
N5 Zn1 N1 N2 92.6(2) . . . .
N6 Zn1 N1 N2 -86.4(2) . . . .
O1 Zn1 N1 N2 6.4(2) . . . .
N3 Zn1 N1 N2 -179.4(2) . . . .
N5 Zn1 N1 C1 -93.3(2) . . . .
N6 Zn1 N1 C1 87.78(17) . . . .
O1 Zn1 N1 C1 -179.45(16) . . . .
N3 Zn1 N1 C1 -5.27(16) . . . .
C1 N1 N2 C10 -177.4(2) . . . .
Zn1 N1 N2 C10 -3.1(3) . . . .
N1 Zn1 N3 C8 178.5(2) . . . .
N5 Zn1 N3 C8 -36.6(2) . . . .
N6 Zn1 N3 C8 61.1(2) . . . .
O1 Zn1 N3 C8 -158.7(3) . . . .
N1 Zn1 N3 C9 6.06(16) . . . .
N5 Zn1 N3 C9 150.95(17) . . . .
N6 Zn1 N3 C9 -111.37(17) . . . .
O1 Zn1 N3 C9 28.9(4) . . . .
N2 N1 C1 C2 1.2(3) . . . .
Zn1 N1 C1 C2 -174.1(2) . . . .
N2 N1 C1 C9 179.02(19) . . . .
Zn1 N1 C1 C9 3.7(3) . . . .
N1 C1 C2 C3 177.4(2) . . . .
C9 C1 C2 C3 -0.3(4) . . . .
C1 C2 C3 C4 0.1(4) . . . .
C2 C3 C4 C5 0.2(4) . . . .
C3 C4 C5 C9 -0.4(4) . . . .
C3 C4 C5 C6 -178.7(2) . . . .
C9 C5 C6 C7 1.2(4) . . . .
C4 C5 C6 C7 179.5(2) . . . .
C5 C6 C7 C8 -0.8(4) . . . .
C9 N3 C8 C7 0.1(4) . . . .
Zn1 N3 C8 C7 -171.91(19) . . . .
C6 C7 C8 N3 0.2(4) . . . .
C8 N3 C9 C5 0.2(3) . . . .
Zn1 N3 C9 C5 173.53(18) . . . .
C8 N3 C9 C1 -179.2(2) . . . .
Zn1 N3 C9 C1 -5.9(3) . . . .
C6 C5 C9 N3 -0.9(3) . . . .
C4 C5 C9 N3 -179.3(2) . . . .
C6 C5 C9 C1 178.6(2) . . . .
C4 C5 C9 C1 0.1(3) . . . .
C2 C1 C9 N3 179.7(2) . . . .
N1 C1 C9 N3 1.6(3) . . . .
C2 C1 C9 C5 0.2(3) . . . .
N1 C1 C9 C5 -177.8(2) . . . .
N1 N2 C10 C11 2.3(4) . . . .
N1 N2 C10 C12 178.0(2) . . . .
Zn1 O1 C11 O2 -161.85(15) . . . .
Zn1 O1 C11 C10 16.6(3) . . . .
C18 O2 C11 O1 9.6(3) . . . .
C18 O2 C11 C10 -169.0(2) . . . .
N2 C10 C11 O1 -9.9(4) . . . .
C12 C10 C11 O1 174.8(2) . . . .
N2 C10 C11 O2 168.7(2) . . . .
C12 C10 C11 O2 -6.7(3) . . . .
C16 N4 C12 C13 2.5(4) . . . .
C16 N4 C12 C10 -175.8(2) . . . .
N2 C10 C12 N4 132.6(2) . . . .
C11 C10 C12 N4 -51.5(3) . . . .
N2 C10 C12 C13 -45.5(3) . . . .
C11 C10 C12 C13 130.4(3) . . . .
N4 C12 C13 C14 -3.0(4) . . . .
C10 C12 C13 C14 175.1(2) . . . .
N4 C12 C13 C17 174.1(2) . . . .
C10 C12 C13 C17 -7.7(4) . . . .
C12 C13 C14 C15 1.0(4) . . . .
C17 C13 C14 C15 -176.2(3) . . . .
C13 C14 C15 C16 1.7(4) . . . .
C12 N4 C16 C15 0.3(4) . . . .
C14 C15 C16 N4 -2.3(4) . . . .
C11 O2 C18 C19 167.6(2) . . . .
N1 Zn1 N5 C20 140.8(15) . . . .
N6 Zn1 N5 C20 -40.2(16) . . . .
O1 Zn1 N5 C20 -134.9(16) . . . .
N3 Zn1 N5 C20 57.8(16) . . . .
Zn1 N5 C20 C21 78(16) . . . .
N1 Zn1 N6 C22 -136.2(14) . . . .
N5 Zn1 N6 C22 44.4(14) . . . .
O1 Zn1 N6 C22 136.5(14) . . . .
N3 Zn1 N6 C22 -53.1(14) . . . .
Zn1 N6 C22 C23 54(100) . . . .
